data_7223301
loop_
_publ_author_name
'Cappelli, Andrea'
'Razzano, Vincenzo'
'Fabio, Giuseppe'
'Paolino, Marco'
'Grisci, Giorgio'
'Giuliani, Germano'
'Donati, Alessandro'
'Mendichi, Raniero'
'Mr\'oz, Wojciech'
'Villafiorita-Monteleone, Francesca'
'Botta, chiara'

_publ_section_title
;
 Side Chain Engineering in \p-Stacked Polybenzofulvene Derivatives Bearing
 Electron-Rich Chromophores for OLED Applications
;
_journal_name_full 'RSC Adv.'
_journal_paper_doi 10.1039/C5RA21164F
_journal_year 2015
_chemical_formula_moiety 'C36 H27 N O3'
_chemical_formula_sum 'C36 H27 N O3'
_chemical_formula_weight 521.58
_chemical_name_systematic 'ethyl 6-(4-(diphenylamino)phenyl)-1-oxo-3-phenyl-1H-indene-2-carboxylate'
_space_group_crystal_system monoclinic
_space_group_IT_number 14
_space_group_name_Hall '-P 2yab'
_space_group_name_H-M_alt 'P 1 21/a 1'
_symmetry_space_group_name_Hall '-P 2yab'
_symmetry_space_group_name_H-M 'P 1 21/a 1'
_atom_sites_solution_hydrogens geom
_audit_creation_method SHELXL-2013
_audit_update_record
;
2015-05-02 deposited with the CCDC.
2015-11-16 downloaded from the CCDC.
;
_cell_angle_alpha 90
_cell_angle_beta 115.79(2)
_cell_angle_gamma 90
_cell_formula_units_Z 4
_cell_length_a 18.295(3)
_cell_length_b 8.6639(8)
_cell_length_c 19.269(5)
_cell_measurement_reflns_used 734
_cell_measurement_temperature 293(2)
_cell_measurement_theta_max 28.9067
_cell_measurement_theta_min 2.1204
_cell_volume 2750.0(10)
_computing_cell_refinement
;
CrysAlisPro, Oxford Diffraction Ltd.,
Version 1.171.33.42 (release 29-05-2009 CrysAlis171 .NET)
(compiled May 29 2009,17:40:42)
;
_computing_data_collection
;
CrysAlisPro, Oxford Diffraction Ltd.,
Version 1.171.33.42 (release 29-05-2009 CrysAlis171 .NET)
(compiled May 29 2009,17:40:42)
;
_computing_data_reduction
;
CrysAlisPro, Oxford Diffraction Ltd.,
Version 1.171.33.42 (release 29-05-2009 CrysAlis171 .NET)
(compiled May 29 2009,17:40:42)
;
_computing_molecular_graphics 'Ortep-3 for Windows (Farrugia, 1997)'
_computing_publication_material 'WinGX publication routines (Farrugia, 1999)'
_computing_structure_refinement 'SHELXL-2013 (Sheldrick, 2013)'
_diffrn_ambient_temperature 293(2)
_diffrn_detector_area_resol_mean 16.0827
_diffrn_measured_fraction_theta_full 0.999
_diffrn_measured_fraction_theta_max 0.853
_diffrn_measurement_device_type 'Xcalibur, Sapphire3'
_diffrn_measurement_method '\w scans'
_diffrn_radiation_monochromator graphite
_diffrn_radiation_source 'Enhance (Mo) X-ray Source'
_diffrn_radiation_type 'Mo K\a'
_diffrn_radiation_wavelength 0.71073
_diffrn_reflns_av_R_equivalents 0.1133
_diffrn_reflns_av_unetI/netI 0.2985
_diffrn_reflns_laue_measured_fraction_full 0.999
_diffrn_reflns_laue_measured_fraction_max 0.853
_diffrn_reflns_limit_h_max 24
_diffrn_reflns_limit_h_min -22
_diffrn_reflns_limit_k_max 10
_diffrn_reflns_limit_k_min -11
_diffrn_reflns_limit_l_max 26
_diffrn_reflns_limit_l_min -18
_diffrn_reflns_number 12655
_diffrn_reflns_point_group_measured_fraction_full 0.999
_diffrn_reflns_point_group_measured_fraction_max 0.853
_diffrn_reflns_theta_full 25.242
_diffrn_reflns_theta_max 28.971
_diffrn_reflns_theta_min 2.229
_exptl_absorpt_coefficient_mu 0.080
_exptl_absorpt_correction_T_max 1.00000
_exptl_absorpt_correction_T_min 0.03895
_exptl_absorpt_correction_type multi-scan
_exptl_absorpt_process_details
;
CrysAlisPro, Agilent Technologies,
Version 1.171.36.21 (release 14-08-2012 CrysAlis171 .NET)
(compiled Sep 14 2012,17:21:16)
Empirical absorption correction using spherical harmonics,
 implemented in SCALE3 ABSPACK scaling algorithm.
;
_exptl_crystal_density_diffrn 1.260
_exptl_crystal_F_000 1096
_refine_diff_density_max 0.185
_refine_diff_density_min -0.213
_refine_diff_density_rms 0.046
_refine_ls_extinction_coef 0.00050(7)
_refine_ls_extinction_expression Fc^*^=kFc[1+0.001xFc^2^\l^3^/sin(2\q)]^-1/4^
_refine_ls_extinction_method SHELXL
_refine_ls_goodness_of_fit_ref 0.904
_refine_ls_hydrogen_treatment constr
_refine_ls_matrix_type full
_refine_ls_number_parameters 363
_refine_ls_number_reflns 6225
_refine_ls_number_restraints 0
_refine_ls_restrained_S_all 0.904
_refine_ls_R_factor_all 0.3134
_refine_ls_R_factor_gt 0.0804
_refine_ls_shift/su_max 0.000
_refine_ls_shift/su_mean 0.000
_refine_ls_structure_factor_coef Fsqd
_refine_ls_weighting_details 'w=1/[\s^2^(Fo^2^)] where P=(Fo^2^+2Fc^2^)/3'
_refine_ls_weighting_scheme calc
_refine_ls_wR_factor_gt 0.0717
_refine_ls_wR_factor_ref 0.1226
_reflns_Friedel_coverage 0.000
_reflns_number_gt 1707
_reflns_number_total 6225
_reflns_threshold_expression 'I > 2\s(I)'
_cod_data_source_file c5ra21164f2.cif
_cod_data_source_block VC1643
_cod_depositor_comments
;
The following automatic conversions were performed:

'_space_group_crystal_system' value 'Monoclinic' changed to
'monoclinic' according to
/usr/data/users/saulius/crontab/automatic-downloads/rss-feeds/RSC/lib/dictionaries/cif_core.dic
dictionary named 'cif_core.dic' version 2.4.2 from 2011-04-26.

Automatic conversion script
Id: cif_fix_values 4268 2015-11-12 08:31:59Z antanas 
;
_cod_original_cell_volume 2750.1(10)
_cod_database_code 7223301

loop_
_space_group_symop_operation_xyz
'x, y, z'
'-x+1/2, y+1/2, -z'
'-x, -y, -z'
'x-1/2, -y-1/2, z'

loop_
_atom_site_label
_atom_site_type_symbol
_atom_site_fract_x
_atom_site_fract_y
_atom_site_fract_z
_atom_site_U_iso_or_equiv
_atom_site_adp_type
_atom_site_occupancy
_atom_site_site_symmetry_order
_atom_site_calc_flag
_atom_site_refinement_flags_posn
_atom_site_refinement_flags_adp
C1 C 0.4406(3) 0.0891(5) 0.3568(3) 0.0417(13) Uani 1 1 d . .
O1 O 0.5014(2) 0.0292(3) 0.40565(19) 0.0611(11) Uani 1 1 d . .
C2 C 0.4217(3) 0.1223(5) 0.2741(3) 0.0401(13) Uani 1 1 d . .
C3 C 0.3493(3) 0.1934(5) 0.2396(3) 0.0358(12) Uani 1 1 d . .
C4 C 0.3140(3) 0.2079(4) 0.2962(3) 0.0356(12) Uani 1 1 d . .
C5 C 0.2433(3) 0.2745(5) 0.2901(3) 0.0426(13) Uani 1 1 d . .
H5 H 0.2074 0.3207 0.2443 0.051 Uiso 1 1 calc R U
C6 C 0.2266(3) 0.2711(5) 0.3546(3) 0.0451(14) Uani 1 1 d . .
H6 H 0.1781 0.3132 0.3504 0.054 Uiso 1 1 calc R U
C7 C 0.2803(3) 0.2068(4) 0.4249(3) 0.0365(13) Uani 1 1 d . .
C8 C 0.3536(3) 0.1443(4) 0.4300(3) 0.0409(13) Uani 1 1 d . .
H8 H 0.3919 0.1039 0.4763 0.049 Uiso 1 1 calc R U
C9 C 0.3676(3) 0.1442(5) 0.3657(3) 0.0367(13) Uani 1 1 d . .
C10 C 0.4799(3) 0.0819(6) 0.2428(3) 0.0488(15) Uani 1 1 d . .
O2 O 0.5517(2) 0.0890(4) 0.2781(2) 0.0826(13) Uani 1 1 d . .
O3 O 0.4432(2) 0.0273(4) 0.1713(2) 0.0581(10) Uani 1 1 d . .
C11 C 0.4960(3) -0.0109(6) 0.1349(3) 0.0794(19) Uani 1 1 d . .
H11A H 0.4694 -0.0871 0.0949 0.095 Uiso 1 1 calc R U
H11B H 0.5458 -0.0563 0.1730 0.095 Uiso 1 1 calc R U
C12 C 0.5160(4) 0.1249(6) 0.1011(3) 0.115(3) Uani 1 1 d . .
H12A H 0.5435 0.0927 0.0710 0.173 Uiso 1 1 calc R U
H12B H 0.5506 0.1925 0.1415 0.173 Uiso 1 1 calc R U
H12C H 0.4670 0.1783 0.0687 0.173 Uiso 1 1 calc R U
C13 C 0.3112(3) 0.2598(5) 0.1621(3) 0.0413(13) Uani 1 1 d . .
C14 C 0.3545(3) 0.3590(5) 0.1374(3) 0.0617(17) Uani 1 1 d . .
H14 H 0.4082 0.3825 0.1700 0.074 Uiso 1 1 calc R U
C15 C 0.3180(4) 0.4230(7) 0.0646(4) 0.087(2) Uani 1 1 d . .
H15 H 0.3473 0.4904 0.0486 0.104 Uiso 1 1 calc R U
C16 C 0.2391(4) 0.3882(7) 0.0155(4) 0.086(2) Uani 1 1 d . .
H16 H 0.2150 0.4307 -0.0337 0.103 Uiso 1 1 calc R U
C17 C 0.1962(3) 0.2908(6) 0.0395(3) 0.0737(19) Uani 1 1 d . .
H17 H 0.1426 0.2670 0.0065 0.088 Uiso 1 1 calc R U
C18 C 0.2316(3) 0.2270(5) 0.1126(3) 0.0540(15) Uani 1 1 d . .
H18 H 0.2016 0.1614 0.1285 0.065 Uiso 1 1 calc R U
C19 C 0.2595(3) 0.2081(4) 0.4913(3) 0.0323(12) Uani 1 1 d . .
C20 C 0.3157(3) 0.1581(5) 0.5645(3) 0.0428(13) Uani 1 1 d . .
H20 H 0.3665 0.1241 0.5710 0.051 Uiso 1 1 calc R U
C21 C 0.2976(3) 0.1581(4) 0.6267(3) 0.0429(14) Uani 1 1 d . .
H21 H 0.3361 0.1237 0.6744 0.051 Uiso 1 1 calc R U
C22 C 0.2222(3) 0.2091(5) 0.6190(3) 0.0384(13) Uani 1 1 d . .
C23 C 0.1660(3) 0.2599(5) 0.5477(3) 0.0446(14) Uani 1 1 d . .
H23 H 0.1157 0.2958 0.5417 0.054 Uiso 1 1 calc R U
C24 C 0.1844(3) 0.2575(5) 0.4854(3) 0.0432(13) Uani 1 1 d . .
H24 H 0.1452 0.2900 0.4376 0.052 Uiso 1 1 calc R U
C25 C 0.2667(3) 0.2557(5) 0.7565(3) 0.0434(14) Uani 1 1 d . .
C26 C 0.3181(3) 0.3750(5) 0.7602(3) 0.0516(15) Uani 1 1 d . .
H26 H 0.3106 0.4272 0.7155 0.062 Uiso 1 1 calc R U
C27 C 0.3810(3) 0.4179(6) 0.8301(4) 0.0666(18) Uani 1 1 d . .
H27 H 0.4165 0.4960 0.8316 0.080 Uiso 1 1 calc R U
C28 C 0.3911(4) 0.3460(6) 0.8970(3) 0.076(2) Uani 1 1 d . .
H28 H 0.4326 0.3759 0.9440 0.091 Uiso 1 1 calc R U
C29 C 0.3385(4) 0.2278(6) 0.8934(3) 0.0727(19) Uani 1 1 d . .
H29 H 0.3447 0.1789 0.9386 0.087 Uiso 1 1 calc R U
C30 C 0.2770(3) 0.1811(5) 0.8239(3) 0.0552(16) Uani 1 1 d . .
H30 H 0.2428 0.1004 0.8223 0.066 Uiso 1 1 calc R U
C31 C 0.1282(3) 0.1542(5) 0.6757(3) 0.0439(14) Uani 1 1 d . .
C32 C 0.0925(3) 0.2154(5) 0.7215(3) 0.0549(16) Uani 1 1 d . .
H32 H 0.1194 0.2903 0.7584 0.066 Uiso 1 1 calc R U
C33 C 0.0168(4) 0.1625(6) 0.7109(4) 0.0727(19) Uani 1 1 d . .
H33 H -0.0068 0.2036 0.7410 0.087 Uiso 1 1 calc R U
C34 C -0.0244(4) 0.0511(6) 0.6572(4) 0.079(2) Uani 1 1 d . .
H34 H -0.0752 0.0172 0.6509 0.094 Uiso 1 1 calc R U
C35 C 0.0111(3) -0.0099(6) 0.6125(3) 0.0696(19) Uani 1 1 d . .
H35 H -0.0160 -0.0844 0.5754 0.084 Uiso 1 1 calc R U
C36 C 0.0864(3) 0.0403(5) 0.6233(3) 0.0522(16) Uani 1 1 d . .
H36 H 0.1103 -0.0041 0.5942 0.063 Uiso 1 1 calc R U
N1 N 0.2048(3) 0.2089(4) 0.6849(2) 0.0477(11) Uani 1 1 d . .

loop_
_atom_site_aniso_label
_atom_site_aniso_U_11
_atom_site_aniso_U_22
_atom_site_aniso_U_33
_atom_site_aniso_U_23
_atom_site_aniso_U_13
_atom_site_aniso_U_12
C1 0.039(3) 0.045(3) 0.041(4) 0.000(3) 0.017(3) 0.008(3)
O1 0.045(2) 0.091(2) 0.042(3) 0.009(2) 0.013(2) 0.029(2)
C2 0.034(3) 0.050(3) 0.039(3) -0.001(3) 0.018(3) 0.002(3)
C3 0.032(3) 0.041(3) 0.034(3) -0.003(3) 0.014(3) -0.004(2)
C4 0.034(3) 0.034(3) 0.031(3) 0.000(2) 0.006(3) 0.002(2)
C5 0.038(3) 0.050(3) 0.036(3) 0.013(3) 0.012(3) 0.010(3)
C6 0.038(3) 0.051(3) 0.048(4) 0.006(3) 0.021(3) 0.008(3)
C7 0.037(3) 0.034(3) 0.041(3) 0.007(2) 0.019(3) 0.000(2)
C8 0.031(3) 0.045(3) 0.034(3) 0.008(3) 0.002(3) 0.010(2)
C9 0.032(3) 0.039(3) 0.033(3) 0.001(3) 0.009(3) 0.009(2)
C10 0.042(4) 0.062(3) 0.032(3) -0.009(3) 0.007(3) -0.004(3)
O2 0.028(2) 0.152(3) 0.059(3) -0.026(3) 0.011(2) -0.006(2)
O3 0.050(2) 0.083(2) 0.048(3) -0.015(2) 0.027(2) -0.002(2)
C11 0.075(5) 0.104(5) 0.068(5) -0.032(4) 0.039(4) -0.004(4)
C12 0.111(6) 0.167(6) 0.102(6) 0.045(5) 0.078(5) 0.031(5)
C13 0.049(3) 0.045(3) 0.031(3) 0.005(3) 0.018(3) 0.006(3)
C14 0.066(4) 0.069(4) 0.057(4) 0.016(3) 0.033(4) 0.011(3)
C15 0.107(6) 0.097(5) 0.076(6) 0.036(4) 0.058(5) 0.023(5)
C16 0.109(6) 0.107(5) 0.048(5) 0.035(4) 0.041(5) 0.048(5)
C17 0.061(5) 0.099(5) 0.043(4) 0.005(4) 0.006(4) 0.022(4)
C18 0.054(4) 0.064(3) 0.036(4) 0.004(3) 0.012(3) 0.004(3)
C19 0.026(3) 0.035(3) 0.040(3) 0.004(2) 0.019(3) 0.003(2)
C20 0.033(3) 0.055(3) 0.038(3) -0.001(3) 0.014(3) 0.009(3)
C21 0.048(3) 0.045(3) 0.032(3) 0.002(3) 0.014(3) 0.005(3)
C22 0.045(3) 0.039(3) 0.036(3) -0.002(3) 0.022(3) -0.005(3)
C23 0.042(3) 0.047(3) 0.055(4) -0.001(3) 0.030(3) 0.004(3)
C24 0.040(3) 0.054(3) 0.035(3) 0.008(3) 0.016(3) 0.009(3)
C25 0.053(4) 0.043(3) 0.044(4) 0.002(3) 0.030(3) 0.002(3)
C26 0.060(4) 0.047(3) 0.056(4) -0.001(3) 0.032(4) -0.006(3)
C27 0.070(5) 0.065(4) 0.071(5) -0.023(4) 0.037(4) -0.015(3)
C28 0.081(5) 0.091(5) 0.049(5) -0.024(4) 0.021(4) -0.004(4)
C29 0.084(5) 0.084(4) 0.056(5) 0.008(4) 0.037(4) 0.018(4)
C30 0.063(4) 0.057(3) 0.054(4) 0.002(3) 0.033(4) -0.007(3)
C31 0.044(3) 0.040(3) 0.053(4) 0.007(3) 0.026(3) 0.005(3)
C32 0.064(4) 0.048(3) 0.064(4) -0.003(3) 0.038(4) 0.005(3)
C33 0.068(5) 0.073(4) 0.101(6) 0.010(4) 0.059(5) 0.013(4)
C34 0.053(4) 0.077(5) 0.110(7) 0.013(4) 0.039(4) -0.006(4)
C35 0.059(4) 0.063(4) 0.078(5) -0.006(4) 0.021(4) -0.012(3)
C36 0.047(4) 0.046(3) 0.065(4) -0.002(3) 0.026(3) 0.001(3)
N1 0.048(3) 0.057(3) 0.041(3) -0.004(2) 0.022(3) -0.003(2)

loop_
_atom_type_symbol
_atom_type_description
_atom_type_scat_dispersion_real
_atom_type_scat_dispersion_imag
_atom_type_scat_source
C C 0.0033 0.0016 'International Tables Vol C Tables 4.2.6.8 and 6.1.1.4'
H H 0.0000 0.0000 'International Tables Vol C Tables 4.2.6.8 and 6.1.1.4'
N N 0.0061 0.0033 'International Tables Vol C Tables 4.2.6.8 and 6.1.1.4'
O O 0.0106 0.0060 'International Tables Vol C Tables 4.2.6.8 and 6.1.1.4'

loop_
_geom_angle_atom_site_label_1
_geom_angle_atom_site_label_2
_geom_angle_atom_site_label_3
_geom_angle
O1 C1 C9 127.5(5)
O1 C1 C2 127.7(5)
C9 C1 C2 104.8(4)
C3 C2 C10 129.6(5)
C3 C2 C1 109.5(5)
C10 C2 C1 120.9(4)
C2 C3 C13 127.8(5)
C2 C3 C4 108.8(4)
C13 C3 C4 123.2(4)
C5 C4 C9 119.7(5)
C5 C4 C3 131.4(5)
C9 C4 C3 108.9(4)
C4 C5 C6 118.3(5)
C4 C5 H5 120.9
C6 C5 H5 120.9
C7 C6 C5 122.4(4)
C7 C6 H6 118.8
C5 C6 H6 118.8
C6 C7 C8 117.8(4)
C6 C7 C19 119.8(4)
C8 C7 C19 122.4(4)
C9 C8 C7 118.9(4)
C9 C8 H8 120.5
C7 C8 H8 120.5
C8 C9 C4 122.9(5)
C8 C9 C1 129.1(5)
C4 C9 C1 107.9(4)
O2 C10 O3 122.9(5)
O2 C10 C2 124.7(5)
O3 C10 C2 112.3(5)
C10 O3 C11 116.0(4)
O3 C11 C12 112.2(4)
O3 C11 H11A 109.2
C12 C11 H11A 109.2
O3 C11 H11B 109.2
C12 C11 H11B 109.2
H11A C11 H11B 107.9
C11 C12 H12A 109.5
C11 C12 H12B 109.5
H12A C12 H12B 109.5
C11 C12 H12C 109.5
H12A C12 H12C 109.5
H12B C12 H12C 109.5
C18 C13 C14 118.6(5)
C18 C13 C3 121.1(5)
C14 C13 C3 120.3(5)
C15 C14 C13 120.2(6)
C15 C14 H14 119.9
C13 C14 H14 119.9
C16 C15 C14 120.7(6)
C16 C15 H15 119.7
C14 C15 H15 119.7
C17 C16 C15 119.4(6)
C17 C16 H16 120.3
C15 C16 H16 120.3
C16 C17 C18 120.6(6)
C16 C17 H17 119.7
C18 C17 H17 119.7
C13 C18 C17 120.5(5)
C13 C18 H18 119.7
C17 C18 H18 119.7
C24 C19 C20 116.2(4)
C24 C19 C7 123.0(4)
C20 C19 C7 120.8(4)
C21 C20 C19 121.7(4)
C21 C20 H20 119.1
C19 C20 H20 119.1
C20 C21 C22 120.7(5)
C20 C21 H21 119.7
C22 C21 H21 119.7
C23 C22 C21 118.7(5)
C23 C22 N1 121.6(5)
C21 C22 N1 119.7(5)
C24 C23 C22 120.2(5)
C24 C23 H23 119.9
C22 C23 H23 119.9
C23 C24 C19 122.5(5)
C23 C24 H24 118.8
C19 C24 H24 118.8
C26 C25 C30 119.3(5)
C26 C25 N1 120.3(5)
C30 C25 N1 120.3(5)
C25 C26 C27 120.6(5)
C25 C26 H26 119.7
C27 C26 H26 119.7
C28 C27 C26 120.5(6)
C28 C27 H27 119.8
C26 C27 H27 119.8
C27 C28 C29 118.8(6)
C27 C28 H28 120.6
C29 C28 H28 120.6
C30 C29 C28 121.3(6)
C30 C29 H29 119.3
C28 C29 H29 119.3
C29 C30 C25 119.4(5)
C29 C30 H30 120.3
C25 C30 H30 120.3
C36 C31 C32 117.8(5)
C36 C31 N1 122.3(5)
C32 C31 N1 119.9(5)
C33 C32 C31 119.3(5)
C33 C32 H32 120.4
C31 C32 H32 120.4
C34 C33 C32 121.8(6)
C34 C33 H33 119.1
C32 C33 H33 119.1
C33 C34 C35 118.8(6)
C33 C34 H34 120.6
C35 C34 H34 120.6
C36 C35 C34 119.7(6)
C36 C35 H35 120.2
C34 C35 H35 120.2
C35 C36 C31 122.5(5)
C35 C36 H36 118.7
C31 C36 H36 118.7
C25 N1 C31 123.3(4)
C25 N1 C22 118.2(4)
C31 N1 C22 118.5(4)

loop_
_geom_bond_atom_site_label_1
_geom_bond_atom_site_label_2
_geom_bond_distance
C1 O1 1.218(5)
C1 C9 1.496(6)
C1 C2 1.505(6)
C2 C3 1.346(6)
C2 C10 1.475(6)
C3 C13 1.462(6)
C3 C4 1.495(6)
C4 C5 1.374(5)
C4 C9 1.384(6)
C5 C6 1.403(6)
C5 H5 0.9300
C6 C7 1.397(5)
C6 H6 0.9300
C7 C8 1.410(5)
C7 C19 1.485(6)
C8 C9 1.370(6)
C8 H8 0.9300
C10 O2 1.190(5)
C10 O3 1.330(5)
O3 C11 1.458(5)
C11 C12 1.466(6)
C11 H11A 0.9700
C11 H11B 0.9700
C12 H12A 0.9600
C12 H12B 0.9600
C12 H12C 0.9600
C13 C18 1.379(6)
C13 C14 1.386(6)
C14 C15 1.382(6)
C14 H14 0.9300
C15 C16 1.372(7)
C15 H15 0.9300
C16 C17 1.363(7)
C16 H16 0.9300
C17 C18 1.384(6)
C17 H17 0.9300
C18 H18 0.9300
C19 C24 1.396(5)
C19 C20 1.405(5)
C20 C21 1.377(6)
C20 H20 0.9300
C21 C22 1.395(6)
C21 H21 0.9300
C22 C23 1.382(6)
C22 N1 1.436(5)
C23 C24 1.382(6)
C23 H23 0.9300
C24 H24 0.9300
C25 C26 1.377(6)
C25 C30 1.388(6)
C25 N1 1.412(6)
C26 C27 1.389(6)
C26 H26 0.9300
C27 C28 1.369(6)
C27 H27 0.9300
C28 C29 1.386(6)
C28 H28 0.9300
C29 C30 1.383(6)
C29 H29 0.9300
C30 H30 0.9300
C31 C36 1.380(6)
C31 C32 1.411(6)
C31 N1 1.415(5)
C32 C33 1.388(6)
C32 H32 0.9300
C33 C34 1.376(6)
C33 H33 0.9300
C34 C35 1.391(7)
C34 H34 0.9300
C35 C36 1.371(6)
C35 H35 0.9300
C36 H36 0.9300

loop_
_geom_torsion_atom_site_label_1
_geom_torsion_atom_site_label_2
_geom_torsion_atom_site_label_3
_geom_torsion_atom_site_label_4
_geom_torsion
O1 C1 C2 C3 -178.2(5)
C9 C1 C2 C3 2.3(5)
O1 C1 C2 C10 0.1(8)
C9 C1 C2 C10 -179.4(4)
C10 C2 C3 C13 -4.7(8)
C1 C2 C3 C13 173.5(4)
C10 C2 C3 C4 -179.8(4)
C1 C2 C3 C4 -1.7(5)
C2 C3 C4 C5 178.0(4)
C13 C3 C4 C5 2.5(8)
C2 C3 C4 C9 0.3(6)
C13 C3 C4 C9 -175.1(4)
C9 C4 C5 C6 -2.0(7)
C3 C4 C5 C6 -179.4(4)
C4 C5 C6 C7 1.9(7)
C5 C6 C7 C8 0.3(7)
C5 C6 C7 C19 179.4(4)
C6 C7 C8 C9 -2.4(6)
C19 C7 C8 C9 178.5(4)
C7 C8 C9 C4 2.4(7)
C7 C8 C9 C1 178.3(4)
C5 C4 C9 C8 -0.1(7)
C3 C4 C9 C8 177.9(4)
C5 C4 C9 C1 -176.8(4)
C3 C4 C9 C1 1.2(5)
O1 C1 C9 C8 2.1(8)
C2 C1 C9 C8 -178.5(5)
O1 C1 C9 C4 178.5(5)
C2 C1 C9 C4 -2.1(5)
C3 C2 C10 O2 142.3(6)
C1 C2 C10 O2 -35.6(8)
C3 C2 C10 O3 -41.4(7)
C1 C2 C10 O3 140.7(4)
O2 C10 O3 C11 -5.5(8)
C2 C10 O3 C11 178.1(4)
C10 O3 C11 C12 -83.0(6)
C2 C3 C13 C18 131.4(5)
C4 C3 C13 C18 -54.1(7)
C2 C3 C13 C14 -49.5(7)
C4 C3 C13 C14 125.1(5)
C18 C13 C14 C15 0.0(8)
C3 C13 C14 C15 -179.2(5)
C13 C14 C15 C16 -0.7(9)
C14 C15 C16 C17 0.7(10)
C15 C16 C17 C18 -0.1(10)
C14 C13 C18 C17 0.6(8)
C3 C13 C18 C17 179.8(4)
C16 C17 C18 C13 -0.6(8)
C6 C7 C19 C24 6.5(7)
C8 C7 C19 C24 -174.4(4)
C6 C7 C19 C20 -173.7(4)
C8 C7 C19 C20 5.4(7)
C24 C19 C20 C21 -0.1(7)
C7 C19 C20 C21 -179.9(4)
C19 C20 C21 C22 -0.3(7)
C20 C21 C22 C23 -0.1(7)
C20 C21 C22 N1 -179.6(4)
C21 C22 C23 C24 1.0(7)
N1 C22 C23 C24 -179.5(4)
C22 C23 C24 C19 -1.4(7)
C20 C19 C24 C23 0.9(7)
C7 C19 C24 C23 -179.2(4)
C30 C25 C26 C27 1.7(7)
N1 C25 C26 C27 -177.6(4)
C25 C26 C27 C28 -2.4(8)
C26 C27 C28 C29 1.2(9)
C27 C28 C29 C30 0.5(9)
C28 C29 C30 C25 -1.1(8)
C26 C25 C30 C29 0.0(8)
N1 C25 C30 C29 179.4(4)
C36 C31 C32 C33 -1.7(7)
N1 C31 C32 C33 178.9(4)
C31 C32 C33 C34 0.4(8)
C32 C33 C34 C35 0.0(9)
C33 C34 C35 C36 0.8(9)
C34 C35 C36 C31 -2.2(8)
C32 C31 C36 C35 2.6(7)
N1 C31 C36 C35 -178.0(5)
C26 C25 N1 C31 -145.8(4)
C30 C25 N1 C31 34.8(7)
C26 C25 N1 C22 37.7(6)
C30 C25 N1 C22 -141.6(5)
C36 C31 N1 C25 -145.3(5)
C32 C31 N1 C25 34.1(7)
C36 C31 N1 C22 31.2(6)
C32 C31 N1 C22 -149.4(4)
C23 C22 N1 C25 -139.0(4)
C21 C22 N1 C25 40.5(6)
C23 C22 N1 C31 44.3(6)
C21 C22 N1 C31 -136.2(4)
